data_4332577
loop_
_publ_author_name
'Rood, Jeffrey A.'
'Noll, Bruce C.'
'Henderson, Kenneth W.'

_publ_section_title
;
 Synthesis, Structural Characterization, Gas Sorption and Guest-Exchange
 Studies of the Lightweight, Porous Metal&#x2212;Organic Framework
 \a-[Mg3(O2CH)6]
;
_journal_issue 14
_journal_name_full 'Inorganic Chemistry'
_journal_page_first 5521
_journal_page_last 5528
_journal_paper_doi 10.1021/ic060543v
_journal_volume 45
_journal_year 2006
_chemical_compound_source Synthesized
_chemical_formula_moiety 'C2 H2 O4 Sr'
_chemical_formula_sum 'C2 H2 O4 Sr'
_chemical_formula_weight 177.66
_space_group_IT_number 19
_symmetry_cell_setting orthorhombic
_symmetry_Int_Tables_number 19
_symmetry_space_group_name_Hall 'P 2ac 2ab'
_symmetry_space_group_name_H-M 'P 21 21 21'
_atom_sites_solution_hydrogens geom
_atom_sites_solution_primary direct
_atom_sites_solution_secondary difmap
_audit_creation_method SHELXL-97
_cell_angle_alpha 90.00
_cell_angle_beta 90.00
_cell_angle_gamma 90.00
_cell_formula_units_Z 4
_cell_length_a 6.8359(12)
_cell_length_b 7.2076(12)
_cell_length_c 8.7367(14)
_cell_measurement_reflns_used 5386
_cell_measurement_temperature 100(2)
_cell_measurement_theta_max 37.8511
_cell_measurement_theta_min 2.9799
_cell_volume 430.46(12)
_computing_cell_refinement 'APEX2/SAINT (Bruker, 2004)'
_computing_data_collection 'APEX2 (Bruker, 2004)'
_computing_data_reduction 'SAINT/XPREP (Bruker, 2004; Sheldrick, 2003)'
_computing_molecular_graphics 'XP (Sheldrick, 1998)'
_computing_publication_material 'XCIF (Sheldrick, 2001)/enCIFer (CCDC, 2004)'
_computing_structure_refinement 'XL (Sheldrick, 2001)'
_computing_structure_solution 'XS (Sheldrick, 2001)'
_diffrn_ambient_temperature 100(2)
_diffrn_detector_area_resol_mean 8.33
_diffrn_measured_fraction_theta_full 0.995
_diffrn_measured_fraction_theta_max 0.995
_diffrn_measurement_device_type 'Bruker x8-ApexII CCD diffractometer'
_diffrn_measurement_method ' \f and \w scans'
_diffrn_radiation_monochromator graphite
_diffrn_radiation_probe x-ray
_diffrn_radiation_type MoK\a
_diffrn_radiation_wavelength 0.71073
_diffrn_reflns_av_R_equivalents 0.0263
_diffrn_reflns_av_sigmaI/netI 0.0392
_diffrn_reflns_limit_h_max 11
_diffrn_reflns_limit_h_min -11
_diffrn_reflns_limit_k_max 12
_diffrn_reflns_limit_k_min -10
_diffrn_reflns_limit_l_max 15
_diffrn_reflns_limit_l_min -14
_diffrn_reflns_number 8363
_diffrn_reflns_theta_full 37.82
_diffrn_reflns_theta_max 37.82
_diffrn_reflns_theta_min 3.66
_diffrn_source 'fine-focus sealed tube'
_diffrn_source_type 'Siemens KFFMO2K-90'
_exptl_absorpt_coefficient_mu 12.409
_exptl_absorpt_correction_T_max 0.50
_exptl_absorpt_correction_T_min 0.19
_exptl_absorpt_correction_type multi-scan
_exptl_absorpt_process_details
; Blessing, R.H. (1995) Acta Cryst. A51, 33-38.

Sheldrick, G.M. (2004) SADABS, University of G\"ottingen, Germany
;
_exptl_crystal_colour colorless
_exptl_crystal_density_diffrn 2.741
_exptl_crystal_density_method 'not measured'
_exptl_crystal_description block
_exptl_crystal_F_000 336
_exptl_crystal_recrystallization_method 'From reaction at 110 \%C in DMF'
_exptl_crystal_size_max 0.20
_exptl_crystal_size_mid 0.07
_exptl_crystal_size_min 0.06
_refine_diff_density_max 0.725
_refine_diff_density_min -0.905
_refine_diff_density_rms 0.131
_refine_ls_abs_structure_details 'Flack H D (1983), Acta Cryst. A39, 876-881'
_refine_ls_abs_structure_Flack 0.018(6)
_refine_ls_extinction_method none
_refine_ls_goodness_of_fit_ref 0.893
_refine_ls_hydrogen_treatment constr
_refine_ls_matrix_type full
_refine_ls_number_parameters 64
_refine_ls_number_reflns 2280
_refine_ls_number_restraints 0
_refine_ls_restrained_S_all 0.893
_refine_ls_R_factor_all 0.0185
_refine_ls_R_factor_gt 0.0166
_refine_ls_shift/su_max 0.015
_refine_ls_shift/su_mean 0.002
_refine_ls_structure_factor_coef Fsqd
_refine_ls_weighting_details 'calc w=1/[\s^2^(Fo^2^)+(0.0000P)^2^+0.0000P] where P=(Fo^2^+2Fc^2^)/3'
_refine_ls_weighting_scheme calc
_refine_ls_wR_factor_gt 0.0379
_refine_ls_wR_factor_ref 0.0386
_reflns_number_gt 2141
_reflns_number_total 2280
_reflns_threshold_expression >2sigma(I)
_cod_data_source_file ic060543vsup10.cif
_cod_data_source_block jr21_0m
_cod_database_code 4332577

loop_
_symmetry_equiv_pos_as_xyz
'x, y, z'
'-x+1/2, -y, z+1/2'
'-x, y+1/2, -z+1/2'
'x+1/2, -y+1/2, -z'

loop_
_atom_site_label
_atom_site_type_symbol
_atom_site_fract_x
_atom_site_fract_y
_atom_site_fract_z
_atom_site_U_iso_or_equiv
_atom_site_adp_type
_atom_site_occupancy
_atom_site_symmetry_multiplicity
_atom_site_calc_flag
_atom_site_refinement_flags
Sr1 Sr -0.005974(12) 0.742586(11) 0.836275(9) 0.00460(3) Uani 1 1 d .
O2 O 0.15477(14) 0.91851(13) 0.60549(10) 0.00864(15) Uani 1 1 d .
O1 O 0.13676(14) 1.06171(13) 0.90667(10) 0.00917(16) Uani 1 1 d .
O4 O 0.12029(13) 0.68424(13) 1.10417(10) 0.00976(16) Uani 1 1 d .
O3 O 0.24696(16) 0.50440(12) 0.77528(10) 0.00987(15) Uani 1 1 d .
C1 C -0.39123(17) 0.94407(17) 0.79877(12) 0.00785(19) Uani 1 1 d .
H1 H -0.5157 0.9984 0.7804 0.009 Uiso 1 1 calc R
C2 C 0.26950(17) 0.85146(18) 0.50812(12) 0.00833(19) Uani 1 1 d .
H2 H 0.2877 0.7208 0.5112 0.010 Uiso 1 1 calc R

loop_
_atom_site_aniso_label
_atom_site_aniso_U_11
_atom_site_aniso_U_22
_atom_site_aniso_U_33
_atom_site_aniso_U_23
_atom_site_aniso_U_13
_atom_site_aniso_U_12
Sr1 0.00473(4) 0.00437(5) 0.00469(4) 0.00011(3) -0.00004(3) 0.00010(5)
O1 0.0109(4) 0.0090(4) 0.0076(3) -0.0003(3) -0.0032(3) -0.0009(3)
O2 0.0094(3) 0.0086(4) 0.0079(3) -0.0004(3) 0.0030(3) 0.0001(3)
O4 0.0110(4) 0.0094(4) 0.0089(3) 0.0020(3) -0.0025(3) -0.0009(3)
O3 0.0072(3) 0.0098(4) 0.0126(3) -0.0012(3) 0.0019(3) 0.0015(3)
C1 0.0072(4) 0.0078(5) 0.0085(4) -0.0001(3) -0.0001(4) -0.0001(3)
C2 0.0108(4) 0.0062(5) 0.0080(4) 0.0005(3) 0.0017(4) 0.0008(3)

loop_
_atom_type_symbol
_atom_type_description
_atom_type_scat_dispersion_real
_atom_type_scat_dispersion_imag
_atom_type_scat_source
C C 0.0033 0.0016 'International Tables Vol C Tables 4.2.6.8 and 6.1.1.4'
H H 0.0000 0.0000 'International Tables Vol C Tables 4.2.6.8 and 6.1.1.4'
O O 0.0106 0.0060 'International Tables Vol C Tables 4.2.6.8 and 6.1.1.4'
Sr Sr -1.5307 3.2498 'International Tables Vol C Tables 4.2.6.8 and 6.1.1.4'

loop_
_geom_angle_atom_site_label_1
_geom_angle_atom_site_label_2
_geom_angle_atom_site_label_3
_geom_angle
_geom_angle_site_symmetry_1
_geom_angle_site_symmetry_3
O3 Sr1 O4 81.18(3) . .
O3 Sr1 O1 113.80(3) . .
O4 Sr1 O1 78.35(3) . .
O3 Sr1 O2 72.21(3) . 3_546
O4 Sr1 O2 78.63(3) . 3_546
O1 Sr1 O2 154.87(3) . 3_546
O3 Sr1 O2 83.00(3) . .
O4 Sr1 O2 130.43(3) . .
O1 Sr1 O2 65.97(3) . .
O2 Sr1 O2 138.52(3) 3_546 .
O3 Sr1 O1 73.96(3) . 3_546
O4 Sr1 O1 140.84(3) . 3_546
O1 Sr1 O1 139.48(3) . 3_546
O2 Sr1 O1 65.29(3) 3_546 3_546
O2 Sr1 O1 76.30(4) . 3_546
O3 Sr1 O4 147.57(3) . 4_467
O4 Sr1 O4 100.35(2) . 4_467
O1 Sr1 O4 98.06(3) . 4_467
O2 Sr1 O4 76.34(3) 3_546 4_467
O2 Sr1 O4 117.18(3) . 4_467
O1 Sr1 O4 85.99(3) 3_546 4_467
O3 Sr1 O3 146.165(12) . 3_556
O4 Sr1 O3 131.40(3) . 3_556
O1 Sr1 O3 72.03(3) . 3_556
O2 Sr1 O3 117.53(3) 3_546 3_556
O2 Sr1 O3 68.82(3) . 3_556
O1 Sr1 O3 81.26(3) 3_546 3_556
O4 Sr1 O3 48.94(3) 4_467 3_556
O3 Sr1 Sr1 42.96(2) . 3_546
O4 Sr1 Sr1 101.33(2) . 3_546
O1 Sr1 Sr1 155.34(2) . 3_546
O2 Sr1 Sr1 41.80(2) 3_546 3_546
O2 Sr1 Sr1 98.08(2) . 3_546
O1 Sr1 Sr1 40.82(2) 3_546 3_546
O4 Sr1 Sr1 106.17(2) 4_467 3_546
O3 Sr1 Sr1 121.36(2) 3_556 3_546
O3 Sr1 Sr1 122.54(2) . 3_556
O4 Sr1 Sr1 120.21(2) . 3_556
O1 Sr1 Sr1 42.25(2) . 3_556
O2 Sr1 Sr1 155.92(2) 3_546 3_556
O2 Sr1 Sr1 41.31(2) . 3_556
O1 Sr1 Sr1 98.74(2) 3_546 3_556
O4 Sr1 Sr1 84.99(2) 4_467 3_556
O3 Sr1 Sr1 39.23(2) 3_556 3_556
Sr1 Sr1 Sr1 134.541(10) 3_546 3_556
O3 Sr1 Sr1 67.80(2) . 4_567
O4 Sr1 Sr1 31.65(2) . 4_567
O1 Sr1 Sr1 62.26(2) . 4_567
O2 Sr1 Sr1 101.31(2) 3_546 4_567
O2 Sr1 Sr1 99.24(2) . 4_567
O1 Sr1 Sr1 141.76(2) 3_546 4_567
O4 Sr1 Sr1 127.30(2) 4_467 4_567
O3 Sr1 Sr1 133.29(2) 3_556 4_567
Sr1 Sr1 Sr1 104.694(5) 3_546 4_567
Sr1 Sr1 Sr1 102.088(5) 3_556 4_567
O3 Sr1 Sr1 133.24(2) . 4_467
O4 Sr1 Sr1 70.85(2) . 4_467
O1 Sr1 Sr1 96.66(2) . 4_467
O2 Sr1 Sr1 66.16(2) 3_546 4_467
O2 Sr1 Sr1 143.40(2) . 4_467
O1 Sr1 Sr1 105.51(2) 3_546 4_467
O4 Sr1 Sr1 29.940(19) 4_467 4_467
O3 Sr1 Sr1 75.29(2) 3_556 4_467
Sr1 Sr1 Sr1 106.601(5) 3_546 4_467
Sr1 Sr1 Sr1 103.974(5) 3_556 4_467
Sr1 Sr1 Sr1 100.101(14) 4_567 4_467
C2 O2 Sr1 136.41(8) . 3_556
C2 O2 Sr1 126.67(8) . .
Sr1 O2 Sr1 96.90(3) 3_556 .
C2 O1 Sr1 143.60(8) 2_575 .
C2 O1 Sr1 119.42(8) 2_575 3_556
Sr1 O1 Sr1 96.92(3) . 3_556
C1 O4 Sr1 136.47(8) 4_567 .
C1 O4 Sr1 94.25(7) 4_567 4_567
Sr1 O4 Sr1 118.41(3) . 4_567
C1 O3 Sr1 153.12(8) 3_546 .
C1 O3 Sr1 92.94(7) 3_546 3_546
Sr1 O3 Sr1 97.81(4) . 3_546
O3 C1 O4 123.53(11) 3_556 4_467
O3 C1 H1 118.2 3_556 .
O4 C1 H1 118.2 4_467 .
O2 C2 O1 127.14(13) . 2_574
O2 C2 H2 116.4 . .
O1 C2 H2 116.4 2_574 .

loop_
_geom_bond_atom_site_label_1
_geom_bond_atom_site_label_2
_geom_bond_distance
_geom_bond_site_symmetry_2
Sr1 O3 2.4941(10) .
Sr1 O4 2.5298(9) .
Sr1 O1 2.5731(10) .
Sr1 O2 2.5980(10) 3_546
Sr1 O2 2.6231(9) .
Sr1 O1 2.6465(10) 3_546
Sr1 O4 2.6601(10) 4_467
Sr1 O3 2.6879(10) 3_556
Sr1 Sr1 3.9072(6) 3_546
Sr1 Sr1 3.9072(6) 3_556
Sr1 Sr1 4.4585(6) 4_567
O1 C2 1.2601(15) 2_575
O1 Sr1 2.6465(10) 3_556
O2 C2 1.2539(14) .
O2 Sr1 2.5980(10) 3_556
O3 C1 1.2571(15) 3_546
O3 Sr1 2.6878(10) 3_546
O4 C1 1.2572(14) 4_567
O4 Sr1 2.6601(10) 4_567
C1 O3 1.2571(15) 3_556
C1 O4 1.2573(14) 4_467
C1 H1 0.9500 .
C2 O1 1.2601(14) 2_574
C2 H2 0.9500 .
